data_2012605
loop_
_publ_author_name
'Gallagher, John F.'
'Coleman, Clare M.'
'O'Shea, Donal F.'

_publ_section_title
;
 Ethyl
 2-{[2-(3-nitrophenyl)-5-phenyl-1<i>H</i>-imidazol-4-yl]sulfanyl}acetate:
 synthesis <i>via</i> a microwave-mediated combinatorial chemistry
 approach
;
_journal_issue 3
_journal_name_full 'Acta Crystallographica Section C'
_journal_page_first o139
_journal_page_last o141
_journal_paper_doi 10.1107/S0108270101020571
_journal_volume 58
_journal_year 2002
_chemical_formula_moiety 'C19 H17 N3 O4 S '
_chemical_formula_sum 'C19 H17 N3 O4 S'
_chemical_formula_weight 383.42
_chemical_melting_point 463
_chemical_name_systematic
;
Ethyl 2-{[2-(3-nitrophenyl)-5-phenyl-1H-imidazol-4-yl]sulfanyl}acetate
;
_space_group_IT_number 14
_symmetry_cell_setting monoclinic
_symmetry_space_group_name_Hall '-P 2yn'
_symmetry_space_group_name_H-M 'P 1 21/n 1'
_atom_sites_solution_hydrogens geom
_atom_sites_solution_primary direct
_atom_sites_solution_secondary difmap
_cell_angle_alpha 90
_cell_angle_beta 107.389(6)
_cell_angle_gamma 90
_cell_formula_units_Z 4
_cell_length_a 10.5606(13)
_cell_length_b 12.1254(9)
_cell_length_c 14.8196(10)
_cell_measurement_reflns_used 70
_cell_measurement_temperature 292.0(10)
_cell_measurement_theta_max 15.6
_cell_measurement_theta_min 5.4
_cell_volume 1810.9(3)
_computing_cell_refinement 'XSCANS (Siemens, 1994)'
_computing_data_collection 'XSCANS (Siemens, 1994)'
_computing_data_reduction 'XSCANS (Siemens, 1994)'
_computing_molecular_graphics 'PLATON (Spek, 1998)'
_computing_publication_material 'SHELXL97 and PREP8 (Ferguson, 1998)'
_computing_structure_refinement 'SHELXL97 (Sheldrick, 1997)'
_computing_structure_solution 'SHELXS97 (Sheldrick, 1997)'
_diffrn_ambient_temperature 292.0(10)
_diffrn_measured_fraction_theta_full 1.00
_diffrn_measured_fraction_theta_max 1.00
_diffrn_measurement_device 'Bruker-AXS P4'
_diffrn_measurement_method \w
_diffrn_radiation_monochromator graphite
_diffrn_radiation_source 'X-ray tube'
_diffrn_radiation_type 'Mo K\a'
_diffrn_radiation_wavelength .71073
_diffrn_reflns_av_R_equivalents .016
_diffrn_reflns_av_sigmaI/netI .034
_diffrn_reflns_limit_h_max 13
_diffrn_reflns_limit_h_min -1
_diffrn_reflns_limit_k_max 14
_diffrn_reflns_limit_k_min -1
_diffrn_reflns_limit_l_max 17
_diffrn_reflns_limit_l_min -18
_diffrn_reflns_number 4517
_diffrn_reflns_theta_full 26.00
_diffrn_reflns_theta_max 26.0
_diffrn_reflns_theta_min 2.1
_diffrn_standards_decay_% 'variation 1'
_diffrn_standards_interval_count 296
_diffrn_standards_number 4
_exptl_absorpt_coefficient_mu .210
_exptl_absorpt_correction_T_max 1.00
_exptl_absorpt_correction_T_min 1.00
_exptl_absorpt_correction_type none
_exptl_crystal_colour orange
_exptl_crystal_density_diffrn 1.406
_exptl_crystal_density_meas ?
_exptl_crystal_description block
_exptl_crystal_F_000 800
_exptl_crystal_size_max .45
_exptl_crystal_size_mid .35
_exptl_crystal_size_min .18
_refine_diff_density_max .21
_refine_diff_density_min -.18
_refine_ls_extinction_method none
_refine_ls_goodness_of_fit_ref 1.032
_refine_ls_hydrogen_treatment constr
_refine_ls_matrix_type full
_refine_ls_number_parameters 245
_refine_ls_number_reflns 3524
_refine_ls_number_restraints 0
_refine_ls_restrained_S_all 1.032
_refine_ls_R_factor_all .066
_refine_ls_R_factor_gt .042
_refine_ls_shift/su_max <0.001
_refine_ls_shift/su_mean .000
_refine_ls_structure_factor_coef Fsqd
_refine_ls_weighting_details 'w=1/[\s^2^(Fo^2^)+(0.0496P)^2^+0.459P] where P=(Fo^2^+2Fc^2^)/3'
_refine_ls_weighting_scheme calc
_refine_ls_wR_factor_gt .098
_refine_ls_wR_factor_ref .110
_reflns_number_gt 2569
_reflns_number_total 3524
_reflns_threshold_expression I>2\s(I)
_cod_data_source_file sk1525.cif
_cod_data_source_block I
_cod_depositor_comments
;
The following automatic conversions were performed:
'_symmetry_cell_setting' value 'Monoclinic' changed to 'monoclinic'
according to '/home/saulius/struct/CIF-dictionaries/cif_core.dic'
dictionary named 'cif_core.dic' version 2.4.1 from 2010-06-29.

Automatic conversion script
Id: cif_fix_enum 1527 2010-12-29 10:47:43Z saulius 

The following automatic conversions were performed:

'_symmetry_cell_setting' value 'Monoclinic' changed to 'monoclinic'
according to /home/saulius/struct/CIF-dictionaries/cif_core.dic
dictionary named 'cif_core.dic' version 2.4.1 from 2010-06-29.

Automatic conversion script
Id: cif_fix_values 1715 2011-07-08 13:25:40Z adriana 

The following automatic conversions were performed:

'_exptl_crystal_density_meas' value 'not measured' was changed to '?'
- the value is perceived as not measured.

Automatic conversion script
Id: cif_fix_values 3008 2015-01-20 13:52:24Z robertas 
;
_cod_original_sg_symbol_H-M 'P 21/n'
_cod_database_code 2012605
_cod_database_fobs_code 2012605

loop_
_symmetry_equiv_pos_as_xyz
'x, y, z'
'-x+1/2, y+1/2, -z+1/2'
'-x, -y, -z'
'x-1/2, -y-1/2, z-1/2'

loop_
_atom_site_label
_atom_site_fract_x
_atom_site_fract_y
_atom_site_fract_z
_atom_site_U_iso_or_equiv
_atom_site_adp_type
_atom_site_calc_flag
_atom_site_refinement_flags
_atom_site_occupancy
_atom_site_disorder_assembly
_atom_site_disorder_group
_atom_site_type_symbol
S1 .18564(5) .09268(5) .55909(4) .04748(18) Uani d . 1 . . S
O1 .12588(18) -.06314(14) .38695(11) .0589(4) Uani d . 1 . . O
O2 .00941(17) .06410(15) .28649(11) .0646(5) Uani d . 1 . . O
C11 .0745(2) .11400(19) .44312(15) .0453(5) Uani d . 1 . . C
C12 .0764(2) .0267(2) .37148(15) .0443(5) Uani d . 1 . . C
C13 -.0079(4) -.0100(3) .20684(18) .0947(11) Uani d . 1 . . C
C14 -.0799(5) .0444(4) .1220(2) .1380(18) Uani d . 1 . . C
C1 .33841(19) .11568(17) .53746(13) .0357(4) Uani d . 1 . . C
N1 .34275(15) .13124(14) .44714(11) .0384(4) Uani d . 1 . . N
C2 .47011(19) .14464(16) .45516(13) .0357(4) Uani d . 1 . . C
N2 .54564(15) .13775(14) .54627(10) .0389(4) Uani d . 1 . . N
C3 .46281(19) .11972(17) .60215(13) .0361(4) Uani d . 1 . . C
C21 .52093(19) .16416(16) .37448(13) .0355(4) Uani d . 1 . . C
C22 .4301(2) .16912(16) .28463(13) .0374(5) Uani d . 1 . . C
C23 .4771(2) .18528(17) .20842(13) .0400(5) Uani d . 1 . . C
C24 .6102(2) .19680(19) .21716(15) .0476(5) Uani d . 1 . . C
C25 .6989(2) .1928(2) .30645(15) .0509(6) Uani d . 1 . . C
C26 .6554(2) .17621(18) .38473(14) .0443(5) Uani d . 1 . . C
N23 .38144(19) .18805(16) .11352(12) .0484(5) Uani d . 1 . . N
O21 .26298(16) .18710(15) .10629(10) .0619(5) Uani d . 1 . . O
O22 .42414(18) .19232(16) .04549(10) .0687(5) Uani d . 1 . . O
C31 .5123(2) .11105(16) .70503(13) .0371(4) Uani d . 1 . . C
C32 .6466(2) .1199(2) .75322(15) .0522(6) Uani d . 1 . . C
C33 .6920(2) .1111(2) .85078(15) .0610(7) Uani d . 1 . . C
C34 .6052(3) .0926(2) .90191(15) .0548(6) Uani d . 1 . . C
C35 .4727(3) .0844(2) .85609(15) .0562(6) Uani d . 1 . . C
C36 .4260(2) .0936(2) .75863(14) .0502(6) Uani d . 1 . . C
H11A -.0150 .1192 .4478 .054 Uiso calc R 1 . . H
H11B .0954 .1843 .4198 .054 Uiso calc R 1 . . H
H13A .0781 -.0329 .2025 .114 Uiso calc R 1 . . H
H13B -.0558 -.0753 .2158 .114 Uiso calc R 1 . . H
H14A -.1685 .0592 .1235 .207 Uiso calc R 1 . . H
H14B -.0830 -.0018 .0688 .207 Uiso calc R 1 . . H
H14C -.0366 .1127 .1165 .207 Uiso calc R 1 . . H
H2 .6306 .1435 .5663 .047 Uiso calc R 1 . . H
H22 .3396 .1617 .2762 .045 Uiso calc R 1 . . H
H24 .6390 .2069 .1643 .057 Uiso calc R 1 . . H
H25 .7890 .2014 .3143 .061 Uiso calc R 1 . . H
H26 .7166 .1731 .4446 .053 Uiso calc R 1 . . H
H32 .7069 .1319 .7195 .063 Uiso calc R 1 . . H
H33 .7822 .1178 .8819 .073 Uiso calc R 1 . . H
H34 .6364 .0857 .9673 .066 Uiso calc R 1 . . H
H35 .4134 .0726 .8906 .067 Uiso calc R 1 . . H
H36 .3353 .0880 .7284 .060 Uiso calc R 1 . . H

loop_
_atom_site_aniso_label
_atom_site_aniso_U_11
_atom_site_aniso_U_22
_atom_site_aniso_U_33
_atom_site_aniso_U_12
_atom_site_aniso_U_13
_atom_site_aniso_U_23
S1 .0363(3) .0709(4) .0383(3) -.0029(3) .0159(2) -.0012(3)
O1 .0691(11) .0490(10) .0541(9) .0068(9) .0114(8) .0014(8)
O2 .0725(11) .0719(12) .0425(9) .0189(9) .0068(8) .0026(8)
C11 .0333(11) .0527(14) .0497(12) .0034(10) .0120(9) .0022(10)
C12 .0366(11) .0546(14) .0414(12) -.0014(10) .0110(9) .0036(10)
C13 .119(3) .107(3) .0454(15) .024(2) .0050(17) -.0149(16)
C14 .173(4) .153(4) .0558(19) .043(3) -.015(2) -.008(2)
C1 .0363(10) .0400(11) .0328(9) .0001(9) .0133(8) -.0004(8)
N1 .0359(9) .0482(10) .0319(8) -.0008(8) .0110(7) .0020(7)
C2 .0351(10) .0419(11) .0299(9) -.0014(9) .0093(8) .0014(8)
N2 .0316(8) .0548(11) .0302(8) -.0063(8) .0090(7) .0018(8)
C3 .0389(10) .0392(11) .0316(9) -.0030(9) .0126(8) -.0001(8)
C21 .0382(10) .0382(11) .0313(10) -.0002(9) .0124(8) .0030(8)
C22 .0369(10) .0426(12) .0343(10) .0024(9) .0129(8) .0028(8)
C23 .0470(12) .0426(12) .0305(10) .0074(10) .0114(9) .0068(9)
C24 .0517(13) .0562(14) .0425(12) .0044(11) .0253(10) .0123(10)
C25 .0390(11) .0668(16) .0508(13) -.0020(11) .0193(10) .0096(12)
C26 .0399(11) .0567(14) .0348(10) -.0039(10) .0088(9) .0042(10)
N23 .0563(12) .0564(12) .0325(9) .0135(9) .0131(8) .0062(8)
O21 .0502(10) .0885(14) .0418(9) .0135(9) .0058(7) .0090(8)
O22 .0795(12) .0984(14) .0324(8) .0168(11) .0232(8) .0084(9)
C31 .0440(11) .0367(11) .0311(9) -.0001(9) .0119(8) .0001(8)
C32 .0463(13) .0725(17) .0371(11) -.0034(12) .0114(10) .0023(11)
C33 .0527(14) .0831(19) .0393(12) -.0013(13) .0018(10) .0004(12)
C34 .0726(17) .0595(15) .0291(10) .0036(13) .0102(11) -.0010(10)
C35 .0682(16) .0701(17) .0363(11) -.0018(13) .0247(11) .0007(11)
C36 .0473(12) .0700(16) .0357(11) -.0007(12) .0163(9) .0004(11)

loop_
_atom_type_symbol
_atom_type_description
_atom_type_scat_dispersion_real
_atom_type_scat_dispersion_imag
_atom_type_scat_source
C C .0033 .0016 'International Tables Vol C Tables 4.2.6.8 and 6.1.1.4'
H H .0000 .0000 'International Tables Vol C Tables 4.2.6.8 and 6.1.1.4'
N N .0061 .0033 'International Tables Vol C Tables 4.2.6.8 and 6.1.1.4'
O O .0106 .0060 'International Tables Vol C Tables 4.2.6.8 and 6.1.1.4'
S S .1246 .1234 'International Tables Vol C Tables 4.2.6.8 and 6.1.1.4'

loop_
_geom_angle_atom_site_label_1
_geom_angle_atom_site_label_2
_geom_angle_atom_site_label_3
_geom_angle
_geom_angle_publ_flag
C1 S1 C11 100.18(9) yes
C12 O2 C13 117.6(2) ?
S1 C11 C12 115.70(15) yes
O1 C12 O2 124.7(2) ?
O1 C12 C11 126.9(2) ?
O2 C12 C11 108.31(19) ?
O2 C13 C14 109.6(3) ?
S1 C1 N1 120.12(14) yes
S1 C1 C3 127.98(15) yes
N1 C1 C3 111.90(17) yes
C1 N1 C2 105.05(16) yes
N1 C2 N2 111.27(16) yes
N1 C2 C21 123.72(17) yes
N2 C2 C21 125.01(17) yes
C2 N2 C3 108.46(15) yes
C1 C3 N2 103.31(16) yes
C1 C3 C31 133.95(18) yes
N2 C3 C31 122.73(17) yes
C2 C21 C22 118.09(17) ?
C2 C21 C26 122.55(17) ?
C22 C21 C26 119.36(18) ?
C21 C22 C23 118.45(18) ?
C22 C23 C24 123.01(19) ?
C22 C23 N23 118.39(19) ?
C24 C23 N23 118.59(18) ?
C23 C24 C25 117.95(19) ?
C24 C25 C26 120.7(2) ?
C21 C26 C25 120.51(19) ?
O21 N23 O22 123.21(18) ?
O21 N23 C23 118.52(17) ?
O22 N23 C23 118.26(19) ?
C3 C31 C32 121.57(18) ?
C3 C31 C36 121.00(18) ?
C32 C31 C36 117.44(18) ?
C31 C32 C33 120.8(2) ?
C32 C33 C34 120.7(2) ?
C33 C34 C35 119.5(2) ?
C34 C35 C36 120.4(2) ?
C35 C36 C31 121.1(2) ?
S1 C11 H11A 108.4 ?
S1 C11 H11B 108.4 ?
C2 N2 H2 125.8 ?
C3 N2 H2 125.8 ?
O2 C13 H13A 109.7 ?
O2 C13 H13B 109.7 ?
C12 C11 H11A 108.4 ?
C12 C11 H11B 108.4 ?
C14 C13 H13A 109.7 ?
C14 C13 H13B 109.7 ?
C13 C14 H14A 109.5 ?
C13 C14 H14B 109.5 ?
C13 C14 H14C 109.5 ?
H11A C11 H11B 107.4 ?
H13A C13 H13B 108.2 ?
H14A C14 H14B 109.5 ?
H14A C14 H14C 109.5 ?
H14B C14 H14C 109.5 ?
C21 C22 H22 120.8 ?
C23 C22 H22 120.8 ?
C23 C24 H24 121.0 ?
C25 C24 H24 121.0 ?
C24 C25 H25 119.6 ?
C26 C25 H25 119.6 ?
C21 C26 H26 119.7 ?
C25 C26 H26 119.7 ?
C31 C32 H32 119.6 ?
C33 C32 H32 119.6 ?
C32 C33 H33 119.7 ?
C34 C33 H33 119.7 ?
C33 C34 H34 120.2 ?
C35 C34 H34 120.2 ?
C34 C35 H35 119.8 ?
C36 C35 H35 119.8 ?
C31 C36 H36 119.4 ?
C35 C36 H36 119.4 ?

loop_
_geom_bond_atom_site_label_1
_geom_bond_atom_site_label_2
_geom_bond_site_symmetry_2
_geom_bond_distance
_geom_bond_publ_flag
S1 C1 . 1.759(2) yes
S1 C11 . 1.787(2) yes
O1 C12 . 1.201(3) yes
O2 C12 . 1.326(3) yes
O2 C13 . 1.451(3) yes
N1 C1 . 1.366(2) yes
N1 C2 . 1.324(2) yes
N2 C2 . 1.350(2) yes
N2 C3 . 1.390(2) yes
C1 C3 . 1.376(3) yes
C2 C21 . 1.469(3) yes
C3 C31 . 1.460(3) yes
C11 C12 . 1.503(3) yes
C13 C14 . 1.422(4) yes
C21 C22 . 1.391(3) ?
C21 C26 . 1.390(3) ?
C22 C23 . 1.377(3) ?
C23 C24 . 1.379(3) ?
C23 N23 . 1.467(3) ?
C24 C25 . 1.375(3) ?
C25 C26 . 1.384(3) ?
N23 O22 . 1.222(2) ?
N23 O21 . 1.223(2) ?
C31 C32 . 1.388(3) ?
C31 C36 . 1.393(3) ?
C32 C33 . 1.385(3) ?
C33 C34 . 1.371(3) ?
C34 C35 . 1.364(3) ?
C35 C36 . 1.384(3) ?
N2 H2 . .8600 ?
C11 H11A . .9700 ?
C11 H11B . .9700 ?
C13 H13A . .9700 ?
C13 H13B . .9700 ?
C14 H14A . .9600 ?
C14 H14B . .9600 ?
C14 H14C . .9600 ?
C22 H22 . .9300 ?
C24 H24 . .9300 ?
C25 H25 . .9300 ?
C26 H26 . .9300 ?
C32 H32 . .9300 ?
C33 H33 . .9300 ?
C34 H34 . .9300 ?
C35 H35 . .9300 ?
C36 H36 . .9300 ?

loop_
_geom_hbond_atom_site_label_D
_geom_hbond_atom_site_label_H
_geom_hbond_atom_site_label_A
_geom_hbond_site_symmetry_A
_geom_hbond_distance_DH
_geom_hbond_distance_HA
_geom_hbond_distance_DA
_geom_hbond_angle_DHA
_geom_hbond_publ_flag
N2 H2 O21 4_666 .86 2.46 3.058(2) 128 yes
N2 H2 O1 3_656 .86 2.64 3.432(3) 153 yes
C36 H36 S1 1_555 .93 2.54 3.271(2) 136 yes

loop_
_geom_torsion_atom_site_label_1
_geom_torsion_atom_site_label_2
_geom_torsion_atom_site_label_3
_geom_torsion_atom_site_label_4
_geom_torsion
_geom_torsion_publ_flag
C1 S1 C11 C12 70.19(18) yes
C13 O2 C12 O1 1.6(4) ?
C13 O2 C12 C11 -176.5(2) ?
S1 C11 C12 O1 13.9(3) ?
S1 C11 C12 O2 -168.09(15) yes
C12 O2 C13 C14 -179.1(3) ?
C11 S1 C1 N1 -6.30(19) yes
C11 S1 C1 C3 174.3(2) ?
C3 C1 N1 C2 .2(2) ?
S1 C1 N1 C2 -179.23(15) ?
C1 N1 C2 N2 .2(2) ?
C1 N1 C2 C21 -179.90(18) ?
N1 C2 N2 C3 -.6(2) ?
C21 C2 N2 C3 179.53(19) ?
N1 C1 C3 N2 -.6(2) ?
S1 C1 C3 N2 178.83(15) ?
N1 C1 C3 C31 178.3(2) ?
S1 C1 C3 C31 -2.3(4) ?
C2 N2 C3 C1 .7(2) ?
C2 N2 C3 C31 -178.37(19) ?
N1 C2 C21 C26 -178.9(2) ?
N2 C2 C21 C26 .9(3) ?
N1 C2 C21 C22 .2(3) yes
N2 C2 C21 C22 -179.98(19) ?
C26 C21 C22 C23 .4(3) ?
C2 C21 C22 C23 -178.78(18) ?
C21 C22 C23 C24 .0(3) ?
C21 C22 C23 N23 178.66(18) ?
C22 C23 C24 C25 -.6(3) ?
N23 C23 C24 C25 -179.3(2) ?
C23 C24 C25 C26 .9(4) ?
C24 C25 C26 C21 -.5(4) ?
C22 C21 C26 C25 -.1(3) ?
C2 C21 C26 C25 179.0(2) ?
C22 C23 N23 O22 -173.5(2) ?
C24 C23 N23 O22 5.3(3) ?
C22 C23 N23 O21 7.3(3) ?
C24 C23 N23 O21 -174.0(2) ?
C1 C3 C31 C32 -179.1(2) ?
N2 C3 C31 C32 -.3(3) ?
C1 C3 C31 C36 .9(4) yes
N2 C3 C31 C36 179.6(2) ?
C36 C31 C32 C33 .3(3) ?
C3 C31 C32 C33 -179.8(2) ?
C31 C32 C33 C34 .5(4) ?
C32 C33 C34 C35 -.9(4) ?
C33 C34 C35 C36 .6(4) ?
C34 C35 C36 C31 .1(4) ?
C32 C31 C36 C35 -.6(3) ?
C3 C31 C36 C35 179.5(2) ?

loop_
_cod_related_entry_id
_cod_related_entry_database
_cod_related_entry_code
1 ChemSpider 21107404
